data_7238025
loop_
_publ_author_name
'Yao, Zhi-Yuan'
'Qian, Yin'
'Ren, Qiu'
'Zhang, Guo-Qin'
'Zhang, Jin'
'Liu, Wen-Long'
'Luo, Hong-Bin'
'Ren, Xiao-Ming'

_publ_section_title
;
 Order--disorder transformation of intercalated cations triggering huge
 negative thermal expansion, switchable dielectrics and ion conduction
 near room temperature in a 2D vanadium oxide hybrid
;
_journal_issue 42
_journal_name_full 'Journal of Materials Chemistry C'
_journal_page_first 13243
_journal_paper_doi 10.1039/C9TC04911H
_journal_volume 7
_journal_year 2019
_chemical_formula_sum 'C3 H12 N2 O10 V4'
_chemical_formula_weight 439.91
_space_group_crystal_system monoclinic
_space_group_IT_number 14
_space_group_name_Hall '-P 2yn'
_space_group_name_H-M_alt 'P 1 21/n 1'
_atom_sites_solution_hydrogens mixed
_audit_creation_method SHELXL-2016/6
_audit_update_record
;
2019-08-01 deposited with the CCDC.	2019-09-30 downloaded from the CCDC.
;
_cell_angle_alpha 90
_cell_angle_beta 100.691(4)
_cell_angle_gamma 90
_cell_formula_units_Z 4
_cell_length_a 8.0052(8)
_cell_length_b 10.0066(9)
_cell_length_c 15.6982(14)
_cell_measurement_reflns_used 1937
_cell_measurement_temperature 313(2)
_cell_measurement_theta_max 27.4471
_cell_measurement_theta_min 3.2942
_cell_volume 1235.7(2)
_computing_cell_refinement 'Bruker SMART'
_computing_data_collection 'Bruker SMART'
_computing_data_reduction 'Bruker SAINT'
_computing_molecular_graphics 'Bruker SHELXTL'
_computing_publication_material 'Bruker SHELXTL'
_computing_structure_refinement 'SHELXL-2016/6 (Sheldrick, 2016)'
_computing_structure_solution 'Bruker SHELXTL'
_diffrn_ambient_temperature 313(2)
_diffrn_measured_fraction_theta_full 0.972
_diffrn_measured_fraction_theta_max 0.975
_diffrn_measurement_device_type 'CCD area detector'
_diffrn_measurement_method 'phi and omega scans'
_diffrn_radiation_type MoK\a
_diffrn_radiation_wavelength 0.71073
_diffrn_reflns_av_R_equivalents 0.0388
_diffrn_reflns_av_unetI/netI 0.0664
_diffrn_reflns_Laue_measured_fraction_full 0.972
_diffrn_reflns_Laue_measured_fraction_max 0.975
_diffrn_reflns_limit_h_max 6
_diffrn_reflns_limit_h_min -10
_diffrn_reflns_limit_k_max 13
_diffrn_reflns_limit_k_min -12
_diffrn_reflns_limit_l_max 19
_diffrn_reflns_limit_l_min -20
_diffrn_reflns_number 5839
_diffrn_reflns_point_group_measured_fraction_full 0.972
_diffrn_reflns_point_group_measured_fraction_max 0.975
_diffrn_reflns_theta_full 25.242
_diffrn_reflns_theta_max 27.503
_diffrn_reflns_theta_min 2.426
_exptl_absorpt_coefficient_mu 2.980
_exptl_absorpt_correction_type multi-scan
_exptl_crystal_colour black
_exptl_crystal_density_diffrn 2.365
_exptl_crystal_description block
_exptl_crystal_F_000 864
_exptl_transmission_factor_max 0.7456
_exptl_transmission_factor_min 0.5548
_refine_diff_density_max 0.987
_refine_diff_density_min -0.641
_refine_diff_density_rms 0.160
_refine_ls_extinction_method none
_refine_ls_goodness_of_fit_ref 1.100
_refine_ls_hydrogen_treatment mixed
_refine_ls_matrix_type full
_refine_ls_number_parameters 185
_refine_ls_number_reflns 2766
_refine_ls_number_restraints 0
_refine_ls_restrained_S_all 1.100
_refine_ls_R_factor_all 0.0895
_refine_ls_R_factor_gt 0.0520
_refine_ls_shift/su_max 0.000
_refine_ls_shift/su_mean 0.000
_refine_ls_structure_factor_coef Fsqd
_refine_ls_weighting_details 'w=1/[\s^2^(Fo^2^)+(0.0483P)^2^+3.0759P] where P=(Fo^2^+2Fc^2^)/3'
_refine_ls_weighting_scheme calc
_refine_ls_wR_factor_gt 0.1175
_refine_ls_wR_factor_ref 0.1309
_reflns_Friedel_coverage 0.000
_reflns_number_gt 1843
_reflns_number_total 2766
_reflns_threshold_expression 'I > 2\s(I)'
_cod_data_source_file c9tc04911h2.cif
_cod_data_source_block 1
_cod_original_sg_symbol_H-M 'P 21/n'
_cod_database_code 7238025
_shelx_shelxl_version_number 2016/6
_shelx_space_group_comment
; 
The symmetry employed for this shelxl refinement is uniquely defined 
by the following loop, which should always be used as a source of 
symmetry information in preference to the above space-group names. 
They are only intended as comments. 
;

loop_
_space_group_symop_operation_xyz
'x, y, z'
'-x+1/2, y+1/2, -z+1/2'
'-x, -y, -z'
'x-1/2, -y-1/2, z-1/2'

loop_
_atom_site_label
_atom_site_type_symbol
_atom_site_fract_x
_atom_site_fract_y
_atom_site_fract_z
_atom_site_U_iso_or_equiv
_atom_site_adp_type
_atom_site_occupancy
_atom_site_site_symmetry_order
_atom_site_calc_flag
_atom_site_refinement_flags_posn
_atom_site_refinement_flags_adp
V1 V 0.28671(12) 0.45253(8) 0.52791(6) 0.0120(2) Uani 1 1 d . .
V2 V 0.57161(11) 0.23744(8) 0.45978(5) 0.0102(2) Uani 1 1 d . .
V3 V 0.21308(12) 0.05546(8) 0.47253(6) 0.0112(2) Uani 1 1 d . .
V4 V -0.05779(11) 0.25784(9) 0.55620(5) 0.0105(2) Uani 1 1 d . .
O1 O 0.2464(4) 0.6302(3) 0.5026(2) 0.0160(9) Uani 1 1 d . .
O2 O 0.0956(5) 0.3731(4) 0.5092(3) 0.0205(9) Uani 1 1 d . .
O3 O 0.3737(5) 0.4368(4) 0.6311(3) 0.0251(10) Uani 1 1 d . .
O4 O 0.4113(5) 0.3823(3) 0.4620(2) 0.0163(9) Uani 1 1 d . .
O5 O 0.5656(5) 0.2085(4) 0.3585(2) 0.0227(9) Uani 1 1 d . .
O6 O 0.4111(5) 0.1227(3) 0.4999(2) 0.0179(9) Uani 1 1 d . .
O7 O 0.1285(5) 0.0997(4) 0.3728(2) 0.0236(10) Uani 1 1 d . .
O8 O 0.2425(5) -0.1267(3) 0.4767(2) 0.0148(8) Uani 1 1 d . .
O9 O 0.0965(5) 0.1121(4) 0.5461(2) 0.0164(9) Uani 1 1 d . .
O10 O -0.0354(5) 0.2851(4) 0.6585(2) 0.0244(10) Uani 1 1 d . .
N1 N 0.3427(7) 0.2749(6) 0.7692(4) 0.0243(12) Uani 1 1 d . .
N2 N 0.8421(6) 0.0782(5) 0.7643(3) 0.0279(13) Uani 1 1 d . .
H10 H 0.835525 0.017242 0.722490 0.042 Uiso 1 1 calc R U
H11 H 0.917691 0.051988 0.810173 0.042 Uiso 1 1 calc R U
H12 H 0.874506 0.156034 0.745223 0.042 Uiso 1 1 calc R U
C1 C 0.3627(8) 0.1364(6) 0.7406(4) 0.0312(16) Uani 1 1 d . .
H5 H 0.272347 0.115687 0.692147 0.037 Uiso 1 1 calc R U
H4 H 0.353285 0.075460 0.787525 0.037 Uiso 1 1 calc R U
C2 C 0.5396(9) 0.1161(8) 0.7126(4) 0.0395(18) Uani 1 1 d . .
H6 H 0.533825 0.039843 0.673958 0.047 Uiso 1 1 calc R U
H7 H 0.567162 0.194484 0.681603 0.047 Uiso 1 1 calc R U
C3 C 0.6724(9) 0.0938(7) 0.7893(4) 0.0353(17) Uani 1 1 d . .
H8 H 0.645966 0.013988 0.819278 0.042 Uiso 1 1 calc R U
H13 H 0.675327 0.168831 0.828642 0.042 Uiso 1 1 calc R U
H1 H 0.327(9) 0.326(7) 0.719(5) 0.05(2) Uiso 1 1 d . .
H2 H 0.248(9) 0.285(7) 0.789(4) 0.04(2) Uiso 1 1 d . .
H3 H 0.443(11) 0.299(8) 0.817(5) 0.08(3) Uiso 1 1 d . .

loop_
_atom_site_aniso_label
_atom_site_aniso_U_11
_atom_site_aniso_U_22
_atom_site_aniso_U_33
_atom_site_aniso_U_23
_atom_site_aniso_U_13
_atom_site_aniso_U_12
V1 0.0078(5) 0.0075(4) 0.0213(5) 0.0018(4) 0.0044(4) 0.0001(4)
V2 0.0070(5) 0.0077(4) 0.0167(4) -0.0002(4) 0.0041(3) 0.0000(4)
V3 0.0071(5) 0.0076(4) 0.0190(5) 0.0010(4) 0.0026(4) 0.0006(4)
V4 0.0071(5) 0.0089(4) 0.0161(4) -0.0004(4) 0.0033(3) -0.0006(4)
O1 0.010(2) 0.0081(18) 0.030(2) 0.0010(16) 0.0053(18) 0.0001(15)
O2 0.008(2) 0.016(2) 0.039(2) 0.0050(19) 0.0071(18) 0.0025(17)
O3 0.026(3) 0.025(2) 0.025(2) 0.0040(19) 0.0038(18) -0.0053(19)
O4 0.011(2) 0.0097(18) 0.030(2) 0.0012(17) 0.0086(17) 0.0008(16)
O5 0.020(2) 0.025(2) 0.026(2) -0.0027(18) 0.0109(18) 0.0033(18)
O6 0.009(2) 0.0117(18) 0.032(2) 0.0062(18) 0.0030(17) 0.0033(16)
O7 0.026(3) 0.019(2) 0.024(2) 0.0045(18) 0.0003(18) 0.0011(18)
O8 0.010(2) 0.0062(17) 0.028(2) 0.0032(16) 0.0047(16) -0.0004(15)
O9 0.011(2) 0.0123(18) 0.027(2) 0.0013(17) 0.0074(17) -0.0007(16)
O10 0.028(3) 0.023(2) 0.022(2) -0.0032(18) 0.0050(18) 0.0038(19)
N1 0.019(3) 0.030(3) 0.026(3) -0.001(3) 0.009(2) -0.003(2)
N2 0.023(3) 0.032(3) 0.026(3) 0.000(2) 0.001(2) 0.000(2)
C1 0.017(4) 0.034(4) 0.042(4) -0.003(3) 0.003(3) -0.007(3)
C2 0.038(5) 0.044(4) 0.035(4) -0.004(4) 0.005(3) 0.008(4)
C3 0.032(4) 0.033(4) 0.042(4) -0.002(3) 0.012(3) -0.001(3)

loop_
_atom_type_symbol
_atom_type_description
_atom_type_scat_dispersion_real
_atom_type_scat_dispersion_imag
_atom_type_scat_source
C C 0.0033 0.0016 'International Tables Vol C Tables 4.2.6.8 and 6.1.1.4'
H H 0.0000 0.0000 'International Tables Vol C Tables 4.2.6.8 and 6.1.1.4'
N N 0.0061 0.0033 'International Tables Vol C Tables 4.2.6.8 and 6.1.1.4'
O O 0.0106 0.0060 'International Tables Vol C Tables 4.2.6.8 and 6.1.1.4'
V V 0.3005 0.5294 'International Tables Vol C Tables 4.2.6.8 and 6.1.1.4'

loop_
_geom_angle_atom_site_label_1
_geom_angle_atom_site_label_2
_geom_angle_atom_site_label_3
_geom_angle
_geom_angle_site_symmetry_1
_geom_angle_site_symmetry_3
O3 V1 O2 109.1(2) . .
O3 V1 O4 111.5(2) . .
O2 V1 O4 108.02(19) . .
O3 V1 O1 109.29(18) . .
O2 V1 O1 107.38(17) . .
O4 V1 O1 111.38(17) . .
O5 V2 O6 108.58(19) . .
O5 V2 O4 104.68(18) . .
O6 V2 O4 87.43(15) . .
O5 V2 O8 106.27(18) . 3_656
O6 V2 O8 89.21(15) . 3_656
O4 V2 O8 148.29(16) . 3_656
O5 V2 O1 107.55(18) . 3_666
O6 V2 O1 143.68(16) . 3_666
O4 V2 O1 87.01(15) . 3_666
O8 V2 O1 77.30(15) 3_656 3_666
O5 V2 V4 110.35(15) . 1_655
O6 V2 V4 121.50(12) . 1_655
O4 V2 V4 121.49(12) . 1_655
O8 V2 V4 38.75(10) 3_656 1_655
O1 V2 V4 38.60(10) 3_666 1_655
O7 V3 O6 109.5(2) . .
O7 V3 O9 111.9(2) . .
O6 V3 O9 107.28(19) . .
O7 V3 O8 109.15(19) . .
O6 V3 O8 106.03(17) . .
O9 V3 O8 112.77(18) . .
O10 V4 O2 108.66(19) . .
O10 V4 O9 104.78(18) . .
O2 V4 O9 87.59(16) . .
O10 V4 O1 107.84(18) . 3_566
O2 V4 O1 88.15(15) . 3_566
O9 V4 O1 146.72(16) . 3_566
O10 V4 O8 108.31(19) . 3_556
O2 V4 O8 142.87(17) . 3_556
O9 V4 O8 86.33(15) . 3_556
O1 V4 O8 77.48(15) 3_566 3_556
O10 V4 V2 114.96(15) . 1_455
O2 V4 V2 118.41(12) . 1_455
O9 V4 V2 118.76(12) . 1_455
O1 V4 V2 38.81(10) 3_566 1_455
O8 V4 V2 38.72(10) 3_556 1_455
V1 O1 V4 137.8(2) . 3_566
V1 O1 V2 119.58(18) . 3_666
V4 O1 V2 102.59(16) 3_566 3_666
V1 O2 V4 146.1(2) . .
V1 O4 V2 141.0(2) . .
V3 O6 V2 143.5(2) . .
V3 O8 V2 131.0(2) . 3_656
V3 O8 V4 124.5(2) . 3_556
V2 O8 V4 102.53(15) 3_656 3_556
V3 O9 V4 137.8(2) . .
C1 N1 H1 105(5) . .
C1 N1 H2 112(4) . .
H1 N1 H2 104(6) . .
C1 N1 H3 109(5) . .
H1 N1 H3 118(6) . .
H2 N1 H3 109(6) . .
C3 N2 H10 109.5 . .
C3 N2 H11 109.5 . .
H10 N2 H11 109.5 . .
C3 N2 H12 109.5 . .
H10 N2 H12 109.5 . .
H11 N2 H12 109.5 . .
N1 C1 C2 111.2(5) . .
N1 C1 H5 109.4 . .
C2 C1 H5 109.4 . .
N1 C1 H4 109.4 . .
C2 C1 H4 109.4 . .
H5 C1 H4 108.0 . .
C3 C2 C1 110.1(6) . .
C3 C2 H6 109.6 . .
C1 C2 H6 109.6 . .
C3 C2 H7 109.6 . .
C1 C2 H7 109.6 . .
H6 C2 H7 108.2 . .
C2 C3 N2 110.9(6) . .
C2 C3 H8 109.5 . .
N2 C3 H8 109.5 . .
C2 C3 H13 109.5 . .
N2 C3 H13 109.5 . .
H8 C3 H13 108.0 . .

loop_
_geom_bond_atom_site_label_1
_geom_bond_atom_site_label_2
_geom_bond_distance
_geom_bond_site_symmetry_2
V1 O3 1.648(4) .
V1 O2 1.701(4) .
V1 O4 1.715(4) .
V1 O1 1.838(4) .
V2 O5 1.607(4) .
V2 O6 1.915(4) .
V2 O4 1.940(4) .
V2 O8 1.972(4) 3_656
V2 O1 1.976(4) 3_666
V2 V4 3.0770(12) 1_655
V3 O7 1.647(4) .
V3 O6 1.702(4) .
V3 O9 1.710(4) .
V3 O8 1.837(3) .
V4 O10 1.606(4) .
V4 O2 1.928(4) .
V4 O9 1.937(4) .
V4 O1 1.967(4) 3_566
V4 O8 1.973(4) 3_556
N1 C1 1.475(8) .
N1 H1 0.93(7) .
N1 H2 0.88(7) .
N1 H3 1.02(9) .
N2 C3 1.491(8) .
N2 H10 0.8900 .
N2 H11 0.8900 .
N2 H12 0.8900 .
C1 C2 1.572(10) .
C1 H5 0.9700 .
C1 H4 0.9700 .
C2 C3 1.468(9) .
C2 H6 0.9700 .
C2 H7 0.9700 .
C3 H8 0.9700 .
C3 H13 0.9700 .

loop_
_geom_hbond_atom_site_label_D
_geom_hbond_atom_site_label_H
_geom_hbond_atom_site_label_A
_geom_hbond_distance_DH
_geom_hbond_distance_HA
_geom_hbond_distance_DA
_geom_hbond_angle_DHA
_geom_hbond_site_symmetry_A
N2 H10 O7 0.89 1.96 2.836(6) 166.8 3_656
N2 H11 O3 0.89 2.10 2.913(6) 152.1 2_646
N2 H11 O4 0.89 2.48 3.075(6) 124.6 4_666
N2 H12 O5 0.89 2.52 2.994(6) 114.2 4_666
N2 H12 O10 0.89 2.10 2.934(7) 155.9 1_655
C1 H5 O9 0.97 2.46 3.393(8) 161.7 .
C2 H6 O5 0.97 2.63 3.486(9) 147.3 3_656
C3 H8 O10 0.97 2.50 3.428(8) 159.3 2_546
C3 H13 O7 0.97 2.47 3.380(8) 156.8 4_666
N1 H1 O3 0.93(7) 1.86(8) 2.753(7) 160(7) .
N1 H2 O5 0.88(7) 1.98(7) 2.841(7) 167(6) 4_566
N1 H3 O7 1.02(9) 1.88(9) 2.842(7) 157(7) 4_666

loop_
_geom_torsion_atom_site_label_1
_geom_torsion_atom_site_label_2
_geom_torsion_atom_site_label_3
_geom_torsion_atom_site_label_4
_geom_torsion
_geom_torsion_site_symmetry_4
O3 V1 O1 V4 -131.3(3) 3_566
O2 V1 O1 V4 -13.1(3) 3_566
O4 V1 O1 V4 105.0(3) 3_566
O3 V1 O1 V2 48.3(3) 3_666
O2 V1 O1 V2 166.5(2) 3_666
O4 V1 O1 V2 -75.4(2) 3_666
O3 V1 O2 V4 -8.0(5) .
O4 V1 O2 V4 113.5(4) .
O1 V1 O2 V4 -126.3(4) .
O3 V1 O4 V2 31.4(4) .
O2 V1 O4 V2 -88.5(4) .
O1 V1 O4 V2 153.8(3) .
O7 V3 O6 V2 3.4(4) .
O9 V3 O6 V2 -118.2(4) .
O8 V3 O6 V2 121.1(4) .
O7 V3 O8 V2 141.1(3) 3_656
O6 V3 O8 V2 23.3(3) 3_656
O9 V3 O8 V2 -93.8(3) 3_656
O7 V3 O8 V4 -58.1(3) 3_556
O6 V3 O8 V4 -175.9(2) 3_556
O9 V3 O8 V4 66.9(3) 3_556
O7 V3 O9 V4 -26.6(4) .
O6 V3 O9 V4 93.5(3) .
O8 V3 O9 V4 -150.1(3) .
N1 C1 C2 C3 81.6(7) .
C1 C2 C3 N2 -178.3(5) .
